data_2226749
loop_
_publ_author_name
'Chen, Rener'
'Zhou, Qizhong'

_publ_section_title
;
 1,3-Bis(4-chlorophenyl)-1-methyl-1<i>H</i>-benzo[<i>f</i>]chromene
;
_journal_coeditor_code ZQ2041
_journal_issue 7
_journal_name_full 'Acta Crystallographica Section E'
_journal_page_first o1760
_journal_paper_doi 10.1107/S1600536810022610
_journal_volume 66
_journal_year 2010
_chemical_formula_iupac 'C26 H18 Cl2 O'
_chemical_formula_moiety 'C26 H18 Cl2 O'
_chemical_formula_sum 'C26 H18 Cl2 O'
_chemical_formula_weight 417.33
_chemical_name_systematic
;
1,3-Bis(4-chlorophenyl)-1-methyl-1<i>H</i>-benzo[<i>f</i>]chromene
;
_space_group_IT_number 2
_symmetry_cell_setting triclinic
_symmetry_space_group_name_Hall '-P 1'
_symmetry_space_group_name_H-M 'P -1'
_cell_angle_alpha 93.511(2)
_cell_angle_beta 102.0453(15)
_cell_angle_gamma 94.287(2)
_cell_formula_units_Z 2
_cell_length_a 8.9554(6)
_cell_length_b 9.4439(6)
_cell_length_c 12.3206(7)
_cell_measurement_reflns_used 6736
_cell_measurement_temperature 296.0(10)
_cell_measurement_theta_max 27.4
_cell_measurement_theta_min 3.0
_cell_volume 1013.05(11)
_computing_cell_refinement 'PROCESS-AUTO (Rigaku, 1998)'
_computing_data_collection 'PROCESS-AUTO (Rigaku, 1998)'
_computing_data_reduction 'CrystalStructure (Rigaku/MSC, 2004)'
_computing_molecular_graphics 'ORTEP-3 for windows (Farrugia, 1997)'
_computing_publication_material 'CrystalStructure (Rigaku/MSC, 2004)'
_computing_structure_refinement 'SHELXL97 (Sheldrick, 2008)'
_computing_structure_solution 'SHELXS97 (Sheldrick, 2008)'
_diffrn_ambient_temperature 296.0(10)
_diffrn_detector_area_resol_mean 10.00
_diffrn_measured_fraction_theta_full 0.989
_diffrn_measured_fraction_theta_max 0.989
_diffrn_measurement_device_type 'Rigaku R-AXIS RAPID'
_diffrn_measurement_method \w
_diffrn_radiation_type 'Mo K\a'
_diffrn_radiation_wavelength 0.71075
_diffrn_reflns_av_R_equivalents 0.021
_diffrn_reflns_limit_h_max 11
_diffrn_reflns_limit_h_min -11
_diffrn_reflns_limit_k_max 12
_diffrn_reflns_limit_k_min -12
_diffrn_reflns_limit_l_max 14
_diffrn_reflns_limit_l_min -15
_diffrn_reflns_number 10050
_diffrn_reflns_theta_full 27.46
_diffrn_reflns_theta_max 27.46
_exptl_absorpt_coefficient_mu 0.335
_exptl_absorpt_correction_T_max 0.910
_exptl_absorpt_correction_T_min 0.874
_exptl_absorpt_correction_type multi-scan
_exptl_absorpt_process_details
;
(ABSCOR; Higashi, 1995)
;
_exptl_crystal_colour colorless
_exptl_crystal_density_diffrn 1.368
_exptl_crystal_density_method 'not measured'
_exptl_crystal_description chunk
_exptl_crystal_F_000 432.00
_exptl_crystal_size_max 0.42
_exptl_crystal_size_mid 0.37
_exptl_crystal_size_min 0.28
_refine_diff_density_max 0.28
_refine_diff_density_min -0.33
_refine_ls_extinction_coef 0.0188(6)
_refine_ls_extinction_method 'SHELXL97 (Sheldrick, 2008)'
_refine_ls_goodness_of_fit_ref 1.001
_refine_ls_hydrogen_treatment constr
_refine_ls_number_parameters 264
_refine_ls_number_reflns 4596
_refine_ls_R_factor_gt 0.0417
_refine_ls_shift/su_max 0.0000
_refine_ls_structure_factor_coef Fsqd
_refine_ls_weighting_details 'w = 1/[\s^2^(Fo^2^)+(0.0010P)^2^+0.9200P] where P=(Fo^2^+2Fc^2^)/3'
_refine_ls_weighting_scheme calc
_refine_ls_wR_factor_ref 0.0945
_reflns_number_gt 2783
_reflns_number_total 4596
_reflns_threshold_expression F^2^>2\s(F^2^)
_cod_data_source_file zq2041.cif
_cod_data_source_block I
_cod_database_code 2226749
_cod_database_fobs_code 2226749

loop_
_symmetry_equiv_pos_site_id
_symmetry_equiv_pos_as_xyz
1 +X,+Y,+Z
2 -X,-Y,-Z

loop_
_atom_site_type_symbol
_atom_site_label
_atom_site_fract_x
_atom_site_fract_y
_atom_site_fract_z
_atom_site_U_iso_or_equiv
_atom_site_adp_type
_atom_site_calc_flag
_atom_site_refinement_flags
_atom_site_occupancy
_atom_site_disorder_assembly
_atom_site_disorder_group
Cl Cl1 0.25919(11) -0.05748(9) 0.82025(6) 0.0899(3) Uani d . 1.00 . .
Cl Cl2 0.54898(11) 0.29006(9) -0.01095(6) 0.0875(2) Uani d . 1.00 . .
O O1 0.27277(19) 0.50754(14) 0.53308(12) 0.0492(4) Uani d . 1.00 . .
C C1 0.1329(2) 0.4692(2) 0.29332(18) 0.0405(5) Uani d . 1.00 . .
C C2 0.2049(2) 0.6121(2) 0.35548(17) 0.0380(4) Uani d . 1.00 . .
C C3 0.2145(2) 0.7416(2) 0.29947(18) 0.0406(5) Uani d . 1.00 . .
C C4 0.1688(2) 0.7468(2) 0.1828(2) 0.0521(6) Uani d . 1.00 . .
C C5 0.1790(3) 0.8718(2) 0.1324(2) 0.0614(7) Uani d . 1.00 . .
C C6 0.2364(3) 0.9992(2) 0.1961(2) 0.0635(7) Uani d . 1.00 . .
C C7 0.2840(2) 0.9991(2) 0.3080(2) 0.0543(6) Uani d . 1.00 . .
C C8 0.2758(2) 0.8720(2) 0.3627(2) 0.0430(5) Uani d . 1.00 . .
C C9 0.3277(2) 0.8730(2) 0.4787(2) 0.0473(5) Uani d . 1.00 . .
C C10 0.3245(2) 0.7510(2) 0.53063(19) 0.0465(5) Uani d . 1.00 . .
C C11 0.2644(2) 0.6220(2) 0.46756(18) 0.0403(4) Uani d . 1.00 . .
C C12 0.2041(2) 0.3771(2) 0.48333(18) 0.0406(5) Uani d . 1.00 . .
C C13 0.1397(2) 0.3577(2) 0.37734(19) 0.0431(5) Uani d . 1.00 . .
C C14 0.2173(2) 0.2685(2) 0.56609(18) 0.0401(4) Uani d . 1.00 . .
C C15 0.0923(2) 0.1769(2) 0.5723(2) 0.0542(6) Uani d . 1.00 . .
C C16 0.1045(2) 0.0765(2) 0.6511(2) 0.0609(7) Uani d . 1.00 . .
C C17 0.2428(3) 0.0687(2) 0.7219(2) 0.0532(6) Uani d . 1.00 . .
C C18 0.3693(2) 0.1574(2) 0.7168(2) 0.0538(6) Uani d . 1.00 . .
C C19 0.3551(2) 0.2575(2) 0.63937(19) 0.0483(5) Uani d . 1.00 . .
C C20 0.2310(2) 0.4205(2) 0.21085(17) 0.0419(5) Uani d . 1.00 . .
C C21 0.1736(3) 0.3746(2) 0.09965(19) 0.0542(6) Uani d . 1.00 . .
C C22 0.2691(3) 0.3322(2) 0.0309(2) 0.0618(7) Uani d . 1.00 . .
C C23 0.4242(3) 0.3367(2) 0.0735(2) 0.0571(6) Uani d . 1.00 . .
C C24 0.4842(2) 0.3788(2) 0.1839(2) 0.0547(6) Uani d . 1.00 . .
C C25 0.3879(2) 0.4192(2) 0.25085(19) 0.0475(5) Uani d . 1.00 . .
C C26 -0.0378(2) 0.4756(2) 0.2390(2) 0.0551(6) Uani d . 1.00 . .
H H4 0.1309 0.6630 0.1389 0.063 Uiso c R 1.00 . .
H H5 0.1474 0.8717 0.0556 0.074 Uiso c R 1.00 . .
H H6 0.2420 1.0839 0.1619 0.076 Uiso c R 1.00 . .
H H7 0.3229 1.0842 0.3498 0.065 Uiso c R 1.00 . .
H H9 0.3648 0.9586 0.5202 0.057 Uiso c R 1.00 . .
H H10 0.3615 0.7523 0.6071 0.056 Uiso c R 1.00 . .
H H13 0.0939 0.2670 0.3510 0.052 Uiso c R 1.00 . .
H H15 -0.0010 0.1823 0.5234 0.065 Uiso c R 1.00 . .
H H16 0.0198 0.0156 0.6555 0.073 Uiso c R 1.00 . .
H H18 0.4629 0.1501 0.7649 0.065 Uiso c R 1.00 . .
H H19 0.4400 0.3190 0.6363 0.058 Uiso c R 1.00 . .
H H21 0.0688 0.3724 0.0707 0.065 Uiso c R 1.00 . .
H H22 0.2287 0.3010 -0.0432 0.074 Uiso c R 1.00 . .
H H24 0.5889 0.3798 0.2127 0.066 Uiso c R 1.00 . .
H H25 0.4289 0.4468 0.3256 0.057 Uiso c R 1.00 . .
H H261 -0.0469 0.5428 0.1831 0.066 Uiso c R 1.00 . .
H H262 -0.0806 0.3831 0.2052 0.066 Uiso c R 1.00 . .
H H263 -0.0921 0.5047 0.2948 0.066 Uiso c R 1.00 . .

loop_
_atom_site_aniso_label
_atom_site_aniso_U_11
_atom_site_aniso_U_22
_atom_site_aniso_U_33
_atom_site_aniso_U_12
_atom_site_aniso_U_13
_atom_site_aniso_U_23
Cl1 0.1224(7) 0.0753(5) 0.0833(5) 0.0203(4) 0.0317(5) 0.0476(4)
Cl2 0.1234(7) 0.0946(6) 0.0600(4) 0.0380(5) 0.0429(4) 0.0140(4)
O1 0.0640(10) 0.0346(8) 0.0440(8) -0.0043(7) 0.0019(7) 0.0087(6)
C1 0.0442(12) 0.0305(10) 0.0439(11) 0.0003(9) 0.0033(9) 0.0046(8)
C2 0.0383(11) 0.0323(11) 0.0446(11) 0.0043(9) 0.0101(9) 0.0065(9)
C3 0.0414(11) 0.0340(11) 0.0490(12) 0.0066(9) 0.0127(10) 0.0096(9)
C4 0.0627(15) 0.0421(13) 0.0529(14) 0.0086(11) 0.0117(12) 0.0126(10)
C5 0.0797(19) 0.0519(15) 0.0579(15) 0.0144(13) 0.0186(14) 0.0216(12)
C6 0.0733(18) 0.0409(14) 0.085(2) 0.0116(13) 0.0274(15) 0.0283(13)
C7 0.0544(14) 0.0338(12) 0.0771(18) 0.0028(10) 0.0179(13) 0.0117(11)
C8 0.0401(11) 0.0315(11) 0.0598(14) 0.0037(9) 0.0150(10) 0.0062(9)
C9 0.0452(13) 0.0346(11) 0.0615(14) -0.0016(9) 0.0131(11) -0.0011(10)
C10 0.0487(13) 0.0407(12) 0.0469(12) -0.0022(10) 0.0058(10) -0.0006(10)
C11 0.0410(11) 0.0336(11) 0.0466(12) 0.0017(9) 0.0095(10) 0.0083(9)
C12 0.0391(11) 0.0332(11) 0.0493(12) 0.0003(9) 0.0083(10) 0.0086(9)
C13 0.0465(12) 0.0311(11) 0.0502(13) -0.0014(9) 0.0075(10) 0.0070(9)
C14 0.0425(12) 0.0356(11) 0.0448(11) 0.0046(9) 0.0135(10) 0.0080(9)
C15 0.0407(13) 0.0519(14) 0.0718(16) 0.0053(11) 0.0108(12) 0.0225(12)
C16 0.0542(15) 0.0499(15) 0.0861(19) 0.0028(11) 0.0262(14) 0.0271(13)
C17 0.0697(17) 0.0452(13) 0.0521(14) 0.0150(12) 0.0220(13) 0.0196(11)
C18 0.0573(15) 0.0542(15) 0.0485(13) 0.0079(12) 0.0046(11) 0.0126(11)
C19 0.0467(13) 0.0471(13) 0.0496(13) -0.0023(10) 0.0076(11) 0.0084(10)
C20 0.0541(13) 0.0300(10) 0.0390(11) 0.0037(9) 0.0031(10) 0.0066(8)
C21 0.0660(16) 0.0473(14) 0.0425(12) 0.0097(12) -0.0054(11) 0.0039(10)
C22 0.093(2) 0.0555(16) 0.0343(12) 0.0178(14) 0.0038(13) 0.0045(10)
C23 0.087(2) 0.0459(14) 0.0441(13) 0.0187(13) 0.0209(13) 0.0105(10)
C24 0.0596(15) 0.0562(15) 0.0498(14) 0.0118(12) 0.0125(12) 0.0057(11)
C25 0.0542(14) 0.0457(13) 0.0403(11) 0.0046(11) 0.0058(10) 0.0004(9)
C26 0.0474(14) 0.0512(14) 0.0624(15) 0.0012(11) 0.0015(11) 0.0098(11)

loop_
_atom_type_symbol
_atom_type_description
_atom_type_scat_dispersion_real
_atom_type_scat_dispersion_imag
_atom_type_scat_source
C C 0.003 0.002
;
International Tables for Crystallography
(1992, Vol. C, Tables 4.2.6.8 and 6.1.1.4)
;
H H 0.000 0.000
;
International Tables for Crystallography
(1992, Vol. C, Table 6.1.1.4)
;
O O 0.011 0.006
;
International Tables for Crystallography
(1992, Vol. C, Tables 4.2.6.8 and 6.1.1.4)
;
Cl Cl 0.148 0.159
;
International Tables for Crystallography
(1992, Vol. C, Tables 4.2.6.8 and 6.1.1.4)
;

loop_
_geom_angle_atom_site_label_1
_geom_angle_atom_site_label_2
_geom_angle_atom_site_label_3
_geom_angle_site_symmetry_1
_geom_angle_site_symmetry_2
_geom_angle_site_symmetry_3
_geom_angle
_geom_angle_publ_flag
C11 O1 C12 . . . 117.40(15) ?
C2 C1 C13 . . . 108.24(16) ?
C2 C1 C20 . . . 109.59(17) ?
C2 C1 C26 . . . 111.80(18) ?
C13 C1 C20 . . . 106.20(17) ?
C13 C1 C26 . . . 106.86(18) ?
C20 C1 C26 . . . 113.82(17) ?
C1 C2 C3 . . . 122.33(17) ?
C1 C2 C11 . . . 120.91(18) ?
C3 C2 C11 . . . 116.76(17) ?
C2 C3 C4 . . . 123.51(18) ?
C2 C3 C8 . . . 119.56(19) ?
C4 C3 C8 . . . 116.9(2) ?
C3 C4 C5 . . . 121.9(2) ?
C4 C5 C6 . . . 120.3(2) ?
C5 C6 C7 . . . 119.8(2) ?
C6 C7 C8 . . . 121.4(2) ?
C3 C8 C7 . . . 119.6(2) ?
C3 C8 C9 . . . 119.6(2) ?
C7 C8 C9 . . . 120.82(19) ?
C8 C9 C10 . . . 120.91(19) ?
C9 C10 C11 . . . 119.3(2) ?
O1 C11 C2 . . . 124.47(17) ?
O1 C11 C10 . . . 111.76(17) ?
C2 C11 C10 . . . 123.8(2) ?
O1 C12 C13 . . . 122.56(19) ?
O1 C12 C14 . . . 110.38(16) ?
C13 C12 C14 . . . 127.05(18) ?
C1 C13 C12 . . . 126.12(19) ?
C12 C14 C15 . . . 120.82(19) ?
C12 C14 C19 . . . 120.67(19) ?
C15 C14 C19 . . . 118.5(2) ?
C14 C15 C16 . . . 120.7(2) ?
C15 C16 C17 . . . 119.1(2) ?
Cl1 C17 C16 . . . 119.3(2) ?
Cl1 C17 C18 . . . 119.22(18) ?
C16 C17 C18 . . . 121.5(2) ?
C17 C18 C19 . . . 118.9(2) ?
C14 C19 C18 . . . 121.4(2) ?
C1 C20 C21 . . . 124.8(2) ?
C1 C20 C25 . . . 118.00(17) ?
C21 C20 C25 . . . 117.2(2) ?
C20 C21 C22 . . . 121.4(2) ?
C21 C22 C23 . . . 119.3(2) ?
Cl2 C23 C22 . . . 120.80(18) ?
Cl2 C23 C24 . . . 118.6(2) ?
C22 C23 C24 . . . 120.6(2) ?
C23 C24 C25 . . . 119.3(2) ?
C20 C25 C24 . . . 122.2(2) ?
C3 C4 H4 . . . 119.0 ?
C5 C4 H4 . . . 119.0 ?
C4 C5 H5 . . . 119.8 ?
C6 C5 H5 . . . 119.8 ?
C5 C6 H6 . . . 120.1 ?
C7 C6 H6 . . . 120.1 ?
C6 C7 H7 . . . 119.3 ?
C8 C7 H7 . . . 119.3 ?
C8 C9 H9 . . . 119.5 ?
C10 C9 H9 . . . 119.5 ?
C9 C10 H10 . . . 120.4 ?
C11 C10 H10 . . . 120.4 ?
C1 C13 H13 . . . 116.9 ?
C12 C13 H13 . . . 116.9 ?
C14 C15 H15 . . . 119.6 ?
C16 C15 H15 . . . 119.6 ?
C15 C16 H16 . . . 120.5 ?
C17 C16 H16 . . . 120.5 ?
C17 C18 H18 . . . 120.6 ?
C19 C18 H18 . . . 120.6 ?
C14 C19 H19 . . . 119.3 ?
C18 C19 H19 . . . 119.3 ?
C20 C21 H21 . . . 119.3 ?
C22 C21 H21 . . . 119.3 ?
C21 C22 H22 . . . 120.4 ?
C23 C22 H22 . . . 120.4 ?
C23 C24 H24 . . . 120.4 ?
C25 C24 H24 . . . 120.4 ?
C20 C25 H25 . . . 118.9 ?
C24 C25 H25 . . . 118.9 ?
C1 C26 H261 . . . 109.5 ?
C1 C26 H262 . . . 109.5 ?
C1 C26 H263 . . . 109.5 ?
H261 C26 H262 . . . 109.5 ?
H261 C26 H263 . . . 109.5 ?
H262 C26 H263 . . . 109.5 ?

loop_
_geom_bond_atom_site_label_1
_geom_bond_atom_site_label_2
_geom_bond_site_symmetry_1
_geom_bond_site_symmetry_2
_geom_bond_distance
_geom_bond_publ_flag
Cl1 C17 . . 1.743(2) ?
Cl2 C23 . . 1.740(3) ?
O1 C11 . . 1.385(2) ?
O1 C12 . . 1.381(2) ?
C1 C2 . . 1.536(2) ?
C1 C13 . . 1.517(3) ?
C1 C20 . . 1.547(3) ?
C1 C26 . . 1.542(3) ?
C2 C3 . . 1.446(3) ?
C2 C11 . . 1.367(2) ?
C3 C4 . . 1.415(3) ?
C3 C8 . . 1.424(2) ?
C4 C5 . . 1.373(3) ?
C5 C6 . . 1.397(3) ?
C6 C7 . . 1.356(4) ?
C7 C8 . . 1.416(3) ?
C8 C9 . . 1.407(3) ?
C9 C10 . . 1.353(3) ?
C10 C11 . . 1.411(2) ?
C12 C13 . . 1.308(2) ?
C12 C14 . . 1.484(3) ?
C14 C15 . . 1.381(3) ?
C14 C19 . . 1.383(2) ?
C15 C16 . . 1.391(3) ?
C16 C17 . . 1.368(3) ?
C17 C18 . . 1.372(3) ?
C18 C19 . . 1.378(3) ?
C20 C21 . . 1.389(2) ?
C20 C25 . . 1.389(3) ?
C21 C22 . . 1.386(4) ?
C22 C23 . . 1.375(4) ?
C23 C24 . . 1.375(3) ?
C24 C25 . . 1.371(3) ?
C4 H4 . . 0.930 ?
C5 H5 . . 0.930 ?
C6 H6 . . 0.930 ?
C7 H7 . . 0.930 ?
C9 H9 . . 0.930 ?
C10 H10 . . 0.930 ?
C13 H13 . . 0.930 ?
C15 H15 . . 0.930 ?
C16 H16 . . 0.930 ?
C18 H18 . . 0.930 ?
C19 H19 . . 0.930 ?
C21 H21 . . 0.930 ?
C22 H22 . . 0.930 ?
C24 H24 . . 0.930 ?
C25 H25 . . 0.930 ?
C26 H261 . . 0.960 ?
C26 H262 . . 0.960 ?
C26 H263 . . 0.960 ?

loop_
_geom_torsion_atom_site_label_1
_geom_torsion_atom_site_label_2
_geom_torsion_atom_site_label_3
_geom_torsion_atom_site_label_4
_geom_torsion_site_symmetry_1
_geom_torsion_site_symmetry_2
_geom_torsion_site_symmetry_3
_geom_torsion_site_symmetry_4
_geom_torsion
_geom_torsion_publ_flag
C11 O1 C12 C13 . . . . 3.5(3) ?
C11 O1 C12 C14 . . . . -177.32(19) ?
C12 O1 C11 C2 . . . . -6.0(3) ?
C12 O1 C11 C10 . . . . 173.84(19) ?
C2 C1 C13 C12 . . . . -3.8(3) ?
C13 C1 C2 C3 . . . . -179.1(2) ?
C13 C1 C2 C11 . . . . 1.3(2) ?
C2 C1 C20 C21 . . . . -131.0(2) ?
C2 C1 C20 C25 . . . . 50.4(2) ?
C20 C1 C2 C3 . . . . 65.5(2) ?
C20 C1 C2 C11 . . . . -114.1(2) ?
C26 C1 C2 C3 . . . . -61.6(2) ?
C26 C1 C2 C11 . . . . 118.8(2) ?
C13 C1 C20 C21 . . . . 112.3(2) ?
C13 C1 C20 C25 . . . . -66.3(2) ?
C20 C1 C13 C12 . . . . 113.8(2) ?
C26 C1 C13 C12 . . . . -124.4(2) ?
C26 C1 C20 C21 . . . . -5.0(3) ?
C26 C1 C20 C25 . . . . 176.4(2) ?
C1 C2 C3 C4 . . . . -4.6(3) ?
C1 C2 C3 C8 . . . . 176.9(2) ?
C1 C2 C11 O1 . . . . 3.4(3) ?
C1 C2 C11 C10 . . . . -176.4(2) ?
C3 C2 C11 O1 . . . . -176.2(2) ?
C3 C2 C11 C10 . . . . 4.0(3) ?
C11 C2 C3 C4 . . . . 175.1(2) ?
C11 C2 C3 C8 . . . . -3.4(3) ?
C2 C3 C4 C5 . . . . 179.8(2) ?
C2 C3 C8 C7 . . . . -179.5(2) ?
C2 C3 C8 C9 . . . . 0.6(3) ?
C4 C3 C8 C7 . . . . 1.9(3) ?
C4 C3 C8 C9 . . . . -178.0(2) ?
C8 C3 C4 C5 . . . . -1.7(3) ?
C3 C4 C5 C6 . . . . 0.4(4) ?
C4 C5 C6 C7 . . . . 0.7(4) ?
C5 C6 C7 C8 . . . . -0.5(4) ?
C6 C7 C8 C3 . . . . -0.9(3) ?
C6 C7 C8 C9 . . . . 179.0(2) ?
C3 C8 C9 C10 . . . . 2.0(3) ?
C7 C8 C9 C10 . . . . -177.9(2) ?
C8 C9 C10 C11 . . . . -1.7(3) ?
C9 C10 C11 O1 . . . . 178.7(2) ?
C9 C10 C11 C2 . . . . -1.5(3) ?
O1 C12 C13 C1 . . . . 1.6(3) ?
O1 C12 C14 C15 . . . . 133.8(2) ?
O1 C12 C14 C19 . . . . -45.6(2) ?
C13 C12 C14 C15 . . . . -47.0(3) ?
C13 C12 C14 C19 . . . . 133.5(2) ?
C14 C12 C13 C1 . . . . -177.5(2) ?
C12 C14 C15 C16 . . . . -179.0(2) ?
C12 C14 C19 C18 . . . . 179.9(2) ?
C15 C14 C19 C18 . . . . 0.4(3) ?
C19 C14 C15 C16 . . . . 0.4(3) ?
C14 C15 C16 C17 . . . . -0.6(4) ?
C15 C16 C17 Cl1 . . . . -179.6(2) ?
C15 C16 C17 C18 . . . . 0.0(3) ?
Cl1 C17 C18 C19 . . . . -179.58(19) ?
C16 C17 C18 C19 . . . . 0.8(3) ?
C17 C18 C19 C14 . . . . -1.0(3) ?
C1 C20 C21 C22 . . . . -179.8(2) ?
C1 C20 C25 C24 . . . . -179.5(2) ?
C21 C20 C25 C24 . . . . 1.8(3) ?
C25 C20 C21 C22 . . . . -1.2(3) ?
C20 C21 C22 C23 . . . . -0.6(3) ?
C21 C22 C23 Cl2 . . . . -177.82(19) ?
C21 C22 C23 C24 . . . . 1.9(3) ?
Cl2 C23 C24 C25 . . . . 178.40(19) ?
C22 C23 C24 C25 . . . . -1.3(3) ?
C23 C24 C25 C20 . . . . -0.6(3) ?
